data_7108463
loop_
_publ_author_name
'Igor Magedov'
'Nikolai Evdokimov'
'Menuka Karki'
'Amanda Peretti'
'Dustin Lima'
'Lilia Frolova'
'Mary Reisenauer'
'Anntherese Romero'
'Paul Tongwa'
'Alexandr Fonari'
'Jeff Altig'
'Snezna Rogelj'
'Mikhail Antipin'
'Charles Shuster'
'Alexander Kornienko'

_publ_section_title
;
 Reengineered epipodophyllotoxin
;
_journal_name_full Chem.Commun.
_journal_page_first 10416
_journal_paper_doi 10.1039/c2cc35044k
_journal_volume 48
_journal_year 2012
_chemical_formula_moiety '2(C22 H18 Br2 O2), C H Cl3'
_chemical_formula_sum 'C45 H37 Br4 Cl3 O4'
_chemical_formula_weight 1067.74
_chemical_name_systematic
;
?
;
_space_group_IT_number 2
_symmetry_cell_setting triclinic
_symmetry_space_group_name_Hall '-P 1'
_symmetry_space_group_name_H-M 'P -1'
_atom_sites_solution_hydrogens geom
_atom_sites_solution_primary direct
_atom_sites_solution_secondary difmap
_audit_creation_method SHELXL-97
_cell_angle_alpha 90.673(2)
_cell_angle_beta 96.255(2)
_cell_angle_gamma 96.812(2)
_cell_formula_units_Z 2
_cell_length_a 9.0997(12)
_cell_length_b 13.8505(18)
_cell_length_c 16.388(2)
_cell_measurement_reflns_used 9947
_cell_measurement_temperature 100(2)
_cell_measurement_theta_max 30.5250
_cell_measurement_theta_min 2.2681
_cell_volume 2038.0(5)
_computing_cell_refinement 'SAINT+ ver. 6.2 (Bruker, 2001)'
_computing_data_collection 'APEX2 (Bruker, 2005)'
_computing_data_reduction 'SAINT+ ver. 6.2 (Bruker, 2001)'
_computing_molecular_graphics 'SHELXTL ver. 6.12 (Sheldrick, 2001)'
_computing_publication_material 'SHELXTL ver. 6.12 (Sheldrick, 2001)'
_computing_structure_refinement 'SHELXL-97 (Sheldrick, 2008)'
_computing_structure_solution 'SHELXS-97 (Sheldrick, 2008)'
_diffrn_ambient_temperature 100(2)
_diffrn_measured_fraction_theta_full 0.993
_diffrn_measured_fraction_theta_max 0.993
_diffrn_measurement_device_type 'Bruker SMART APEX II CCD area detector'
_diffrn_measurement_method 'phi and omega scans'
_diffrn_radiation_monochromator graphite
_diffrn_radiation_source 'fine-focus sealed tube'
_diffrn_radiation_type MoK\a
_diffrn_radiation_wavelength 0.71073
_diffrn_reflns_av_R_equivalents 0.0291
_diffrn_reflns_av_sigmaI/netI 0.0358
_diffrn_reflns_limit_h_max 13
_diffrn_reflns_limit_h_min -13
_diffrn_reflns_limit_k_max 19
_diffrn_reflns_limit_k_min -19
_diffrn_reflns_limit_l_max 23
_diffrn_reflns_limit_l_min -23
_diffrn_reflns_number 32715
_diffrn_reflns_theta_full 30.55
_diffrn_reflns_theta_max 30.55
_diffrn_reflns_theta_min 1.48
_exptl_absorpt_coefficient_mu 4.191
_exptl_absorpt_correction_T_max 0.6793
_exptl_absorpt_correction_T_min 0.2850
_exptl_absorpt_correction_type multi-scan
_exptl_absorpt_process_details 'SADABS (Sheldrick, 2003)'
_exptl_crystal_colour colorless
_exptl_crystal_density_diffrn 1.740
_exptl_crystal_density_meas ?
_exptl_crystal_density_method 'not measured'
_exptl_crystal_description prism
_exptl_crystal_F_000 1060
_exptl_crystal_size_max 0.40
_exptl_crystal_size_mid 0.20
_exptl_crystal_size_min 0.10
_refine_diff_density_max 1.174
_refine_diff_density_min -0.967
_refine_diff_density_rms 0.088
_refine_ls_extinction_method none
_refine_ls_goodness_of_fit_ref 1.028
_refine_ls_hydrogen_treatment constr
_refine_ls_matrix_type full
_refine_ls_number_parameters 505
_refine_ls_number_reflns 12390
_refine_ls_number_restraints 0
_refine_ls_restrained_S_all 1.028
_refine_ls_R_factor_all 0.0428
_refine_ls_R_factor_gt 0.0301
_refine_ls_shift/su_max 0.001
_refine_ls_shift/su_mean 0.000
_refine_ls_structure_factor_coef Fsqd
_refine_ls_weighting_details 'calc w=1/[\s^2^(Fo^2^)+(0.0380P)^2^+0.9743P] where P=(Fo^2^+2Fc^2^)/3'
_refine_ls_weighting_scheme calc
_refine_ls_wR_factor_gt 0.0715
_refine_ls_wR_factor_ref 0.0782
_reflns_number_gt 10064
_reflns_number_total 12390
_reflns_threshold_expression >2sigma(I)
_cod_data_source_file c2cc35044k.txt
_cod_data_source_block 19
_cod_depositor_comments
;
The following automatic conversions were performed:

'_exptl_crystal_density_meas' value 'not measured' was changed to '?'
- the value is perceived as not measured.

Automatic conversion script
Id: cif_fix_values 3008 2015-01-20 13:52:24Z robertas 
;
_cod_original_sg_symbol_Hall -P1
_cod_original_sg_symbol_H-M P-1
_cod_database_code 7108463

loop_
_symmetry_equiv_pos_as_xyz
'x, y, z'
'-x, -y, -z'

loop_
_atom_site_label
_atom_site_type_symbol
_atom_site_fract_x
_atom_site_fract_y
_atom_site_fract_z
_atom_site_U_iso_or_equiv
_atom_site_adp_type
_atom_site_occupancy
_atom_site_symmetry_multiplicity
_atom_site_calc_flag
_atom_site_refinement_flags
Br1A Br 0.10010(3) 0.513602(16) 0.283602(16) 0.03066(6) Uani 1 1 d .
Br2A Br -0.11923(2) 0.120731(15) 0.207167(12) 0.01858(5) Uani 1 1 d .
O1A O 0.50867(18) 0.23318(12) 0.19432(10) 0.0257(3) Uani 1 1 d .
O2A O 0.5901(2) 0.36613(12) 0.27066(11) 0.0326(4) Uani 1 1 d .
C1A C 0.1846(3) -0.20896(17) 0.44722(15) 0.0263(5) Uani 1 1 d .
H1A H 0.1717 -0.2722 0.4225 0.032 Uiso 1 1 calc R
C2A C 0.2585(2) -0.13212(16) 0.40956(14) 0.0228(4) Uani 1 1 d .
H2A H 0.2946 -0.1434 0.3585 0.027 Uiso 1 1 calc R
C3A C 0.2820(2) -0.03794(15) 0.44436(12) 0.0178(4) Uani 1 1 d .
C4A C 0.3657(2) 0.04417(15) 0.40412(12) 0.0168(4) Uani 1 1 d .
C5A C 0.4237(2) 0.03215(15) 0.33367(13) 0.0200(4) Uani 1 1 d .
H5A H 0.4032 -0.0298 0.3067 0.024 Uiso 1 1 calc R
C6A C 0.5185(2) 0.11006(16) 0.29478(14) 0.0207(4) Uani 1 1 d .
H6A H 0.6197 0.0888 0.2945 0.025 Uiso 1 1 calc R
C7A C 0.4609(3) 0.13060(16) 0.20582(14) 0.0242(4) Uani 1 1 d .
H7A H 0.5037 0.0896 0.1669 0.029 Uiso 1 1 calc R
H7B H 0.3510 0.1171 0.1970 0.029 Uiso 1 1 calc R
C8A C 0.5506(2) 0.28031(17) 0.26715(14) 0.0237(4) Uani 1 1 d .
C9A C 0.5377(2) 0.21050(16) 0.33698(13) 0.0209(4) Uani 1 1 d .
H9A H 0.6341 0.2185 0.3735 0.025 Uiso 1 1 calc R
C10A C 0.4106(2) 0.22845(15) 0.38919(13) 0.0185(4) Uani 1 1 d .
H10A H 0.4496 0.2868 0.4250 0.022 Uiso 1 1 calc R
C11A C 0.3890(2) 0.14310(15) 0.44760(12) 0.0185(4) Uani 1 1 d .
H11A H 0.4837 0.1453 0.4852 0.022 Uiso 1 1 calc R
C12A C 0.2663(3) 0.15658(17) 0.50176(13) 0.0239(4) Uani 1 1 d .
H12A H 0.2898 0.2198 0.5320 0.029 Uiso 1 1 calc R
H12B H 0.1705 0.1574 0.4669 0.029 Uiso 1 1 calc R
C13A C 0.2513(3) 0.07491(17) 0.56265(14) 0.0283(5) Uani 1 1 d .
H13A H 0.3428 0.0793 0.6018 0.034 Uiso 1 1 calc R
H13B H 0.1665 0.0825 0.5943 0.034 Uiso 1 1 calc R
C14A C 0.2267(2) -0.02328(16) 0.51988(13) 0.0217(4) Uani 1 1 d .
C15A C 0.1497(3) -0.10163(18) 0.55615(14) 0.0262(5) Uani 1 1 d .
H15A H 0.1103 -0.0910 0.6064 0.031 Uiso 1 1 calc R
C16A C 0.1291(3) -0.19355(18) 0.52142(15) 0.0275(5) Uani 1 1 d .
H16A H 0.0777 -0.2459 0.5477 0.033 Uiso 1 1 calc R
C17A C 0.2685(2) 0.25394(15) 0.33998(12) 0.0170(4) Uani 1 1 d .
C18A C 0.2482(2) 0.35217(15) 0.33469(13) 0.0198(4) Uani 1 1 d .
H18A H 0.3228 0.4004 0.3599 0.024 Uiso 1 1 calc R
C19A C 0.1203(2) 0.37942(15) 0.29295(13) 0.0207(4) Uani 1 1 d .
C20A C 0.0074(2) 0.31238(15) 0.25585(12) 0.0196(4) Uani 1 1 d .
H20A H -0.0813 0.3321 0.2285 0.024 Uiso 1 1 calc R
C21A C 0.0293(2) 0.21521(15) 0.26038(12) 0.0162(4) Uani 1 1 d .
C22A C 0.1571(2) 0.18473(15) 0.30147(12) 0.0166(4) Uani 1 1 d .
H22A H 0.1687 0.1175 0.3034 0.020 Uiso 1 1 calc R
Br1B Br 0.16529(3) 0.085916(14) 0.042074(14) 0.02280(5) Uani 1 1 d .
Br2B Br 0.00426(2) -0.236170(15) 0.234690(12) 0.01968(5) Uani 1 1 d .
O1B O 0.60058(19) -0.14088(11) 0.23612(10) 0.0270(3) Uani 1 1 d .
O2B O 0.65343(18) -0.04534(11) 0.13271(11) 0.0288(4) Uani 1 1 d .
C1B C 0.2091(2) -0.66148(15) 0.09109(14) 0.0218(4) Uani 1 1 d .
H1B H 0.2049 -0.7120 0.1298 0.026 Uiso 1 1 calc R
C2B C 0.2992(2) -0.57526(15) 0.11028(13) 0.0193(4) Uani 1 1 d .
H2B H 0.3555 -0.5670 0.1627 0.023 Uiso 1 1 calc R
C3B C 0.3101(2) -0.49932(14) 0.05444(12) 0.0150(4) Uani 1 1 d .
C4B C 0.4062(2) -0.40587(14) 0.07653(12) 0.0147(4) Uani 1 1 d .
C5B C 0.4842(2) -0.38877(15) 0.15040(13) 0.0182(4) Uani 1 1 d .
H5B H 0.4716 -0.4367 0.1909 0.022 Uiso 1 1 calc R
C6B C 0.5902(2) -0.29877(15) 0.17333(13) 0.0193(4) Uani 1 1 d .
H6B H 0.6921 -0.3192 0.1844 0.023 Uiso 1 1 calc R
C7B C 0.5597(3) -0.24309(16) 0.25055(14) 0.0264(5) Uani 1 1 d .
H7C H 0.4531 -0.2556 0.2591 0.032 Uiso 1 1 calc R
H7D H 0.6201 -0.2637 0.2998 0.032 Uiso 1 1 calc R
C8B C 0.6221(2) -0.12580(16) 0.15671(14) 0.0223(4) Uani 1 1 d .
C9B C 0.5971(2) -0.22133(14) 0.10830(13) 0.0187(4) Uani 1 1 d .
H9B H 0.6858 -0.2271 0.0783 0.022 Uiso 1 1 calc R
C10B C 0.4571(2) -0.22530(14) 0.04479(12) 0.0158(4) Uani 1 1 d .
H10B H 0.4878 -0.1851 -0.0022 0.019 Uiso 1 1 calc R
C11B C 0.4151(2) -0.33007(14) 0.01021(12) 0.0157(4) Uani 1 1 d .
H11B H 0.4970 -0.3445 -0.0224 0.019 Uiso 1 1 calc R
C12B C 0.2736(2) -0.33724(15) -0.04959(12) 0.0191(4) Uani 1 1 d .
H12C H 0.1893 -0.3224 -0.0202 0.023 Uiso 1 1 calc R
H12D H 0.2864 -0.2890 -0.0931 0.023 Uiso 1 1 calc R
C13B C 0.2397(3) -0.43872(15) -0.08813(13) 0.0236(4) Uani 1 1 d .
H13C H 0.1445 -0.4436 -0.1243 0.028 Uiso 1 1 calc R
H13D H 0.3193 -0.4508 -0.1223 0.028 Uiso 1 1 calc R
C14B C 0.2289(2) -0.51436(14) -0.02343(13) 0.0181(4) Uani 1 1 d .
C15B C 0.1359(2) -0.60102(15) -0.04130(14) 0.0231(4) Uani 1 1 d .
H15B H 0.0788 -0.6101 -0.0935 0.028 Uiso 1 1 calc R
C16B C 0.1248(2) -0.67433(15) 0.01542(15) 0.0228(4) Uani 1 1 d .
H16B H 0.0600 -0.7327 0.0024 0.027 Uiso 1 1 calc R
C17B C 0.3300(2) -0.17884(14) 0.07676(12) 0.0156(4) Uani 1 1 d .
C18B C 0.3062(2) -0.08626(14) 0.05006(13) 0.0174(4) Uani 1 1 d .
H18B H 0.3659 -0.0551 0.0117 0.021 Uiso 1 1 calc R
C19B C 0.1951(2) -0.03953(14) 0.07955(13) 0.0178(4) Uani 1 1 d .
C20B C 0.1046(2) -0.08199(14) 0.13507(12) 0.0181(4) Uani 1 1 d .
H20B H 0.0294 -0.0492 0.1552 0.022 Uiso 1 1 calc R
C21B C 0.1286(2) -0.17439(14) 0.15982(12) 0.0158(4) Uani 1 1 d .
C22B C 0.2377(2) -0.22392(14) 0.13188(12) 0.0158(4) Uani 1 1 d .
H22B H 0.2498 -0.2877 0.1499 0.019 Uiso 1 1 calc R
Cl1 Cl 0.22476(11) 0.54944(7) 0.52687(6) 0.0678(3) Uani 1 1 d .
Cl2 Cl 0.14316(7) 0.36629(5) 0.60056(5) 0.04277(17) Uani 1 1 d .
Cl3 Cl 0.45194(7) 0.43635(5) 0.59578(5) 0.04119(16) Uani 1 1 d .
C23 C 0.2737(3) 0.47061(17) 0.60490(16) 0.0305(5) Uani 1 1 d .
H23 H 0.2756 0.5048 0.6592 0.037 Uiso 1 1 calc R

loop_
_atom_site_aniso_label
_atom_site_aniso_U_11
_atom_site_aniso_U_22
_atom_site_aniso_U_33
_atom_site_aniso_U_23
_atom_site_aniso_U_13
_atom_site_aniso_U_12
Br1A 0.03897(14) 0.01726(10) 0.03590(13) -0.00083(9) -0.00393(10) 0.01154(9)
Br2A 0.01256(9) 0.02256(10) 0.01998(10) 0.00088(7) -0.00055(7) 0.00157(7)
O1A 0.0261(8) 0.0254(8) 0.0257(8) 0.0037(6) 0.0059(6) 0.0006(6)
O2A 0.0308(9) 0.0263(9) 0.0384(10) 0.0024(7) 0.0037(8) -0.0062(7)
C1A 0.0236(11) 0.0244(11) 0.0284(11) 0.0017(9) -0.0050(9) -0.0005(9)
C2A 0.0202(10) 0.0244(11) 0.0223(10) -0.0005(8) -0.0010(8) 0.0001(8)
C3A 0.0130(9) 0.0221(10) 0.0182(9) 0.0013(8) -0.0024(7) 0.0054(7)
C4A 0.0115(8) 0.0195(9) 0.0192(9) 0.0006(7) -0.0030(7) 0.0061(7)
C5A 0.0181(9) 0.0195(10) 0.0227(10) -0.0014(8) 0.0019(8) 0.0045(8)
C6A 0.0150(9) 0.0216(10) 0.0265(11) -0.0003(8) 0.0048(8) 0.0047(8)
C7A 0.0255(11) 0.0219(10) 0.0259(11) -0.0011(8) 0.0070(9) 0.0019(8)
C8A 0.0144(9) 0.0274(11) 0.0290(11) 0.0011(9) 0.0027(8) 0.0008(8)
C9A 0.0153(9) 0.0233(10) 0.0236(10) 0.0020(8) -0.0009(8) 0.0027(8)
C10A 0.0153(9) 0.0187(9) 0.0205(10) -0.0012(8) -0.0024(7) 0.0024(7)
C11A 0.0165(9) 0.0208(10) 0.0179(9) -0.0010(7) -0.0033(7) 0.0060(7)
C12A 0.0286(11) 0.0260(11) 0.0191(10) 0.0005(8) 0.0029(8) 0.0118(9)
C13A 0.0393(13) 0.0302(12) 0.0176(10) 0.0004(9) 0.0040(9) 0.0131(10)
C14A 0.0202(10) 0.0271(11) 0.0185(10) 0.0046(8) -0.0031(8) 0.0094(8)
C15A 0.0252(11) 0.0364(13) 0.0182(10) 0.0091(9) 0.0006(8) 0.0093(9)
C16A 0.0208(11) 0.0325(12) 0.0279(11) 0.0118(10) -0.0032(9) 0.0022(9)
C17A 0.0144(9) 0.0200(9) 0.0168(9) 0.0024(7) 0.0009(7) 0.0042(7)
C18A 0.0205(10) 0.0165(9) 0.0217(10) -0.0015(8) 0.0004(8) 0.0016(8)
C19A 0.0242(10) 0.0170(9) 0.0225(10) 0.0035(8) 0.0041(8) 0.0078(8)
C20A 0.0186(9) 0.0228(10) 0.0189(10) 0.0040(8) 0.0009(8) 0.0086(8)
C21A 0.0133(8) 0.0207(9) 0.0143(9) 0.0018(7) 0.0014(7) 0.0017(7)
C22A 0.0149(9) 0.0167(9) 0.0183(9) 0.0033(7) 0.0011(7) 0.0027(7)
Br1B 0.02909(11) 0.01323(9) 0.02674(11) 0.00338(8) 0.00121(9) 0.00663(8)
Br2B 0.01771(9) 0.02186(10) 0.01980(10) 0.00035(7) 0.00528(7) 0.00084(7)
O1B 0.0312(9) 0.0212(8) 0.0270(8) -0.0062(6) -0.0010(7) 0.0018(7)
O2B 0.0265(8) 0.0171(7) 0.0411(10) -0.0041(7) 0.0033(7) -0.0032(6)
C1B 0.0267(11) 0.0140(9) 0.0269(11) 0.0030(8) 0.0116(9) 0.0039(8)
C2B 0.0235(10) 0.0178(9) 0.0177(9) 0.0023(7) 0.0049(8) 0.0039(8)
C3B 0.0153(9) 0.0128(8) 0.0178(9) 0.0006(7) 0.0040(7) 0.0038(7)
C4B 0.0140(8) 0.0125(8) 0.0187(9) 0.0013(7) 0.0035(7) 0.0046(7)
C5B 0.0166(9) 0.0165(9) 0.0212(10) 0.0016(7) 0.0008(8) 0.0024(7)
C6B 0.0164(9) 0.0172(9) 0.0233(10) -0.0011(8) -0.0022(8) 0.0025(7)
C7B 0.0299(12) 0.0232(11) 0.0240(11) -0.0011(9) -0.0043(9) 0.0016(9)
C8B 0.0151(9) 0.0204(10) 0.0304(11) -0.0050(8) -0.0002(8) 0.0008(8)
C9B 0.0143(9) 0.0155(9) 0.0260(10) -0.0030(8) 0.0029(8) 0.0007(7)
C10B 0.0158(9) 0.0128(8) 0.0194(9) 0.0013(7) 0.0050(7) 0.0010(7)
C11B 0.0174(9) 0.0130(8) 0.0171(9) 0.0012(7) 0.0032(7) 0.0020(7)
C12B 0.0241(10) 0.0157(9) 0.0171(9) 0.0028(7) -0.0017(8) 0.0037(8)
C13B 0.0339(12) 0.0175(10) 0.0180(10) 0.0007(8) -0.0023(9) 0.0024(9)
C14B 0.0204(10) 0.0137(9) 0.0201(10) -0.0005(7) 0.0004(8) 0.0038(7)
C15B 0.0247(11) 0.0149(9) 0.0284(11) -0.0044(8) -0.0025(9) 0.0029(8)
C16B 0.0190(10) 0.0137(9) 0.0356(12) -0.0028(8) 0.0043(9) 0.0005(7)
C17B 0.0156(9) 0.0127(8) 0.0179(9) -0.0011(7) 0.0006(7) 0.0003(7)
C18B 0.0177(9) 0.0138(9) 0.0200(9) 0.0001(7) 0.0016(7) 0.0000(7)
C19B 0.0208(9) 0.0113(8) 0.0207(10) 0.0011(7) -0.0024(8) 0.0035(7)
C20B 0.0176(9) 0.0168(9) 0.0202(10) -0.0029(7) 0.0014(8) 0.0042(7)
C21B 0.0149(9) 0.0168(9) 0.0155(9) -0.0002(7) 0.0022(7) 0.0004(7)
C22B 0.0161(9) 0.0132(8) 0.0179(9) 0.0011(7) 0.0012(7) 0.0017(7)
Cl1 0.0611(5) 0.0697(6) 0.0758(6) 0.0422(5) 0.0036(5) 0.0203(5)
Cl2 0.0300(3) 0.0284(3) 0.0717(5) -0.0090(3) 0.0206(3) -0.0020(2)
Cl3 0.0264(3) 0.0320(3) 0.0638(5) 0.0068(3) 0.0051(3) -0.0027(2)
C23 0.0338(13) 0.0230(11) 0.0339(13) 0.0040(10) 0.0028(10) 0.0010(10)

loop_
_atom_type_symbol
_atom_type_description
_atom_type_scat_dispersion_real
_atom_type_scat_dispersion_imag
_atom_type_scat_source
C C 0.0033 0.0016 'International Tables Vol C Tables 4.2.6.8 and 6.1.1.4'
H H 0.0000 0.0000 'International Tables Vol C Tables 4.2.6.8 and 6.1.1.4'
O O 0.0106 0.0060 'International Tables Vol C Tables 4.2.6.8 and 6.1.1.4'
Cl Cl 0.1484 0.1585 'International Tables Vol C Tables 4.2.6.8 and 6.1.1.4'
Br Br -0.2901 2.4595 'International Tables Vol C Tables 4.2.6.8 and 6.1.1.4'

loop_
_geom_angle_atom_site_label_1
_geom_angle_atom_site_label_2
_geom_angle_atom_site_label_3
_geom_angle
C8A O1A C7A 110.98(17)
C2A C1A C16A 119.8(2)
C2A C1A H1A 120.1
C16A C1A H1A 120.1
C1A C2A C3A 122.0(2)
C1A C2A H2A 119.0
C3A C2A H2A 119.0
C2A C3A C14A 117.8(2)
C2A C3A C4A 121.53(19)
C14A C3A C4A 120.70(19)
C5A C4A C3A 122.25(19)
C5A C4A C11A 119.98(19)
C3A C4A C11A 117.72(17)
C4A C5A C6A 124.10(19)
C4A C5A H5A 117.9
C6A C5A H5A 117.9
C5A C6A C9A 115.83(18)
C5A C6A C7A 114.27(18)
C9A C6A C7A 103.16(17)
C5A C6A H6A 107.7
C9A C6A H6A 107.7
C7A C6A H6A 107.7
O1A C7A C6A 105.77(17)
O1A C7A H7A 110.6
C6A C7A H7A 110.6
O1A C7A H7B 110.6
C6A C7A H7B 110.6
H7A C7A H7B 108.7
O2A C8A O1A 121.0(2)
O2A C8A C9A 128.4(2)
O1A C8A C9A 110.53(19)
C8A C9A C6A 103.98(18)
C8A C9A C10A 112.70(17)
C6A C9A C10A 114.27(17)
C8A C9A H9A 108.6
C6A C9A H9A 108.6
C10A C9A H9A 108.6
C17A C10A C11A 115.36(17)
C17A C10A C9A 114.87(17)
C11A C10A C9A 108.15(16)
C17A C10A H10A 105.9
C11A C10A H10A 105.9
C9A C10A H10A 105.9
C4A C11A C12A 112.26(18)
C4A C11A C10A 113.48(17)
C12A C11A C10A 111.00(17)
C4A C11A H11A 106.5
C12A C11A H11A 106.5
C10A C11A H11A 106.5
C13A C12A C11A 110.78(18)
C13A C12A H12A 109.5
C11A C12A H12A 109.5
C13A C12A H12B 109.5
C11A C12A H12B 109.5
H12A C12A H12B 108.1
C14A C13A C12A 111.49(18)
C14A C13A H13A 109.3
C12A C13A H13A 109.3
C14A C13A H13B 109.3
C12A C13A H13B 109.3
H13A C13A H13B 108.0
C15A C14A C3A 119.3(2)
C15A C14A C13A 119.6(2)
C3A C14A C13A 121.1(2)
C16A C15A C14A 122.0(2)
C16A C15A H15A 119.0
C14A C15A H15A 119.0
C15A C16A C1A 119.1(2)
C15A C16A H16A 120.5
C1A C16A H16A 120.5
C18A C17A C22A 118.47(18)
C18A C17A C10A 117.65(18)
C22A C17A C10A 123.87(18)
C19A C18A C17A 120.25(19)
C19A C18A H18A 119.9
C17A C18A H18A 119.9
C18A C19A C20A 122.36(19)
C18A C19A Br1A 119.01(16)
C20A C19A Br1A 118.61(15)
C19A C20A C21A 117.02(18)
C19A C20A H20A 121.5
C21A C20A H20A 121.5
C20A C21A C22A 122.39(19)
C20A C21A Br2A 118.64(15)
C22A C21A Br2A 118.96(15)
C21A C22A C17A 119.49(18)
C21A C22A H22A 120.3
C17A C22A H22A 120.3
C8B O1B C7B 111.38(16)
C2B C1B C16B 119.9(2)
C2B C1B H1B 120.0
C16B C1B H1B 120.0
C1B C2B C3B 121.8(2)
C1B C2B H2B 119.1
C3B C2B H2B 119.1
C14B C3B C2B 117.96(18)
C14B C3B C4B 120.81(17)
C2B C3B C4B 121.23(18)
C5B C4B C3B 122.40(18)
C5B C4B C11B 120.68(18)
C3B C4B C11B 116.92(17)
C4B C5B C6B 124.16(19)
C4B C5B H5B 117.9
C6B C5B H5B 117.9
C5B C6B C9B 115.58(17)
C5B C6B C7B 115.04(18)
C9B C6B C7B 103.72(17)
C5B C6B H6B 107.3
C9B C6B H6B 107.3
C7B C6B H6B 107.3
O1B C7B C6B 106.22(18)
O1B C7B H7C 110.5
C6B C7B H7C 110.5
O1B C7B H7D 110.5
C6B C7B H7D 110.5
H7C C7B H7D 108.7
O2B C8B O1B 121.0(2)
O2B C8B C9B 128.6(2)
O1B C8B C9B 110.40(18)
C8B C9B C6B 104.49(18)
C8B C9B C10B 110.81(16)
C6B C9B C10B 115.20(16)
C8B C9B H9B 108.7
C6B C9B H9B 108.7
C10B C9B H9B 108.7
C17B C10B C11B 115.03(16)
C17B C10B C9B 113.22(16)
C11B C10B C9B 109.44(16)
C17B C10B H10B 106.2
C11B C10B H10B 106.2
C9B C10B H10B 106.2
C4B C11B C12B 112.46(16)
C4B C11B C10B 113.33(16)
C12B C11B C10B 110.66(16)
C4B C11B H11B 106.6
C12B C11B H11B 106.6
C10B C11B H11B 106.6
C13B C12B C11B 110.24(17)
C13B C12B H12C 109.6
C11B C12B H12C 109.6
C13B C12B H12D 109.6
C11B C12B H12D 109.6
H12C C12B H12D 108.1
C14B C13B C12B 111.00(17)
C14B C13B H13C 109.4
C12B C13B H13C 109.4
C14B C13B H13D 109.4
C12B C13B H13D 109.4
H13C C13B H13D 108.0
C15B C14B C3B 119.52(19)
C15B C14B C13B 119.08(19)
C3B C14B C13B 121.40(18)
C16B C15B C14B 121.5(2)
C16B C15B H15B 119.3
C14B C15B H15B 119.3
C1B C16B C15B 119.3(2)
C1B C16B H16B 120.4
C15B C16B H16B 120.4
C18B C17B C22B 118.70(18)
C18B C17B C10B 117.81(17)
C22B C17B C10B 123.49(17)
C19B C18B C17B 119.99(19)
C19B C18B H18B 120.0
C17B C18B H18B 120.0
C20B C19B C18B 122.24(18)
C20B C19B Br1B 118.75(15)
C18B C19B Br1B 119.01(15)
C21B C20B C19B 116.82(18)
C21B C20B H20B 121.6
C19B C20B H20B 121.6
C20B C21B C22B 122.96(18)
C20B C21B Br2B 118.12(15)
C22B C21B Br2B 118.91(15)
C21B C22B C17B 119.27(18)
C21B C22B H22B 120.4
C17B C22B H22B 120.4
Cl1 C23 Cl2 110.46(15)
Cl1 C23 Cl3 110.33(14)
Cl2 C23 Cl3 109.42(13)
Cl1 C23 H23 108.9
Cl2 C23 H23 108.9
Cl3 C23 H23 108.9

loop_
_geom_bond_atom_site_label_1
_geom_bond_atom_site_label_2
_geom_bond_distance
Br1A C19A 1.895(2)
Br2A C21A 1.896(2)
O1A C8A 1.349(3)
O1A C7A 1.456(3)
O2A C8A 1.199(3)
C1A C2A 1.379(3)
C1A C16A 1.390(3)
C1A H1A 0.9500
C2A C3A 1.401(3)
C2A H2A 0.9500
C3A C14A 1.407(3)
C3A C4A 1.493(3)
C4A C5A 1.337(3)
C4A C11A 1.518(3)
C5A C6A 1.494(3)
C5A H5A 0.9500
C6A C9A 1.529(3)
C6A C7A 1.536(3)
C6A H6A 1.0000
C7A H7A 0.9900
C7A H7B 0.9900
C8A C9A 1.512(3)
C9A C10A 1.553(3)
C9A H9A 1.0000
C10A C17A 1.528(3)
C10A C11A 1.538(3)
C10A H10A 1.0000
C11A C12A 1.527(3)
C11A H11A 1.0000
C12A C13A 1.521(3)
C12A H12A 0.9900
C12A H12B 0.9900
C13A C14A 1.504(3)
C13A H13A 0.9900
C13A H13B 0.9900
C14A C15A 1.395(3)
C15A C16A 1.372(4)
C15A H15A 0.9500
C16A H16A 0.9500
C17A C18A 1.397(3)
C17A C22A 1.400(3)
C18A C19A 1.379(3)
C18A H18A 0.9500
C19A C20A 1.383(3)
C20A C21A 1.385(3)
C20A H20A 0.9500
C21A C22A 1.392(3)
C22A H22A 0.9500
Br1B C19B 1.8895(19)
Br2B C21B 1.9016(19)
O1B C8B 1.352(3)
O1B C7B 1.449(3)
O2B C8B 1.199(3)
C1B C2B 1.378(3)
C1B C16B 1.383(3)
C1B H1B 0.9500
C2B C3B 1.404(3)
C2B H2B 0.9500
C3B C14B 1.403(3)
C3B C4B 1.491(3)
C4B C5B 1.338(3)
C4B C11B 1.522(3)
C5B C6B 1.500(3)
C5B H5B 0.9500
C6B C9B 1.522(3)
C6B C7B 1.542(3)
C6B H6B 1.0000
C7B H7C 0.9900
C7B H7D 0.9900
C8B C9B 1.515(3)
C9B C10B 1.550(3)
C9B H9B 1.0000
C10B C17B 1.525(3)
C10B C11B 1.541(3)
C10B H10B 1.0000
C11B C12B 1.523(3)
C11B H11B 1.0000
C12B C13B 1.518(3)
C12B H12C 0.9900
C12B H12D 0.9900
C13B C14B 1.502(3)
C13B H13C 0.9900
C13B H13D 0.9900
C14B C15B 1.393(3)
C15B C16B 1.387(3)
C15B H15B 0.9500
C16B H16B 0.9500
C17B C18B 1.393(3)
C17B C22B 1.402(3)
C18B C19B 1.389(3)
C18B H18B 0.9500
C19B C20B 1.383(3)
C20B C21B 1.382(3)
C20B H20B 0.9500
C21B C22B 1.385(3)
C22B H22B 0.9500
Cl1 C23 1.746(3)
Cl2 C23 1.754(3)
Cl3 C23 1.764(3)
C23 H23 1.0000

loop_
_geom_torsion_atom_site_label_1
_geom_torsion_atom_site_label_2
_geom_torsion_atom_site_label_3
_geom_torsion_atom_site_label_4
_geom_torsion
C16A C1A C2A C3A 1.0(3)
C1A C2A C3A C14A -0.3(3)
C1A C2A C3A C4A 178.32(19)
C2A C3A C4A C5A -0.7(3)
C14A C3A C4A C5A 177.91(19)
C2A C3A C4A C11A -178.42(18)
C14A C3A C4A C11A 0.2(3)
C3A C4A C5A C6A -174.82(18)
C11A C4A C5A C6A 2.9(3)
C4A C5A C6A C9A -4.7(3)
C4A C5A C6A C7A -124.4(2)
C8A O1A C7A C6A -15.7(2)
C5A C6A C7A O1A 149.56(17)
C9A C6A C7A O1A 23.0(2)
C7A O1A C8A O2A -178.1(2)
C7A O1A C8A C9A 1.4(2)
O2A C8A C9A C6A -167.0(2)
O1A C8A C9A C6A 13.5(2)
O2A C8A C9A C10A 68.7(3)
O1A C8A C9A C10A -110.8(2)
C5A C6A C9A C8A -147.26(18)
C7A C6A C9A C8A -21.7(2)
C5A C6A C9A C10A -24.0(3)
C7A C6A C9A C10A 101.6(2)
C8A C9A C10A C17A 39.4(2)
C6A C9A C10A C17A -79.0(2)
C8A C9A C10A C11A 169.82(17)
C6A C9A C10A C11A 51.4(2)
C5A C4A C11A C12A 154.67(19)
C3A C4A C11A C12A -27.5(2)
C5A C4A C11A C10A 27.8(3)
C3A C4A C11A C10A -154.42(17)
C17A C10A C11A C4A 77.1(2)
C9A C10A C11A C4A -53.1(2)
C17A C10A C11A C12A -50.5(2)
C9A C10A C11A C12A 179.35(17)
C4A C11A C12A C13A 55.0(2)
C10A C11A C12A C13A -176.83(18)
C11A C12A C13A C14A -55.0(3)
C2A C3A C14A C15A -0.9(3)
C4A C3A C14A C15A -179.59(18)
C2A C3A C14A C13A 178.1(2)
C4A C3A C14A C13A -0.6(3)
C12A C13A C14A C15A -152.7(2)
C12A C13A C14A C3A 28.3(3)
C3A C14A C15A C16A 1.6(3)
C13A C14A C15A C16A -177.4(2)
C14A C15A C16A C1A -1.0(3)
C2A C1A C16A C15A -0.3(3)
C11A C10A C17A C18A 135.3(2)
C9A C10A C17A C18A -97.9(2)
C11A C10A C17A C22A -43.5(3)
C9A C10A C17A C22A 83.3(2)
C22A C17A C18A C19A 0.6(3)
C10A C17A C18A C19A -178.26(19)
C17A C18A C19A C20A 0.8(3)
C17A C18A C19A Br1A -177.66(16)
C18A C19A C20A C21A -1.6(3)
Br1A C19A C20A C21A 176.80(15)
C19A C20A C21A C22A 1.2(3)
C19A C20A C21A Br2A -177.81(15)
C20A C21A C22A C17A 0.0(3)
Br2A C21A C22A C17A 179.07(15)
C18A C17A C22A C21A -0.9(3)
C10A C17A C22A C21A 177.80(18)
C16B C1B C2B C3B -0.9(3)
C1B C2B C3B C14B -1.7(3)
C1B C2B C3B C4B 179.03(18)
C14B C3B C4B C5B 179.45(19)
C2B C3B C4B C5B -1.3(3)
C14B C3B C4B C11B -1.8(3)
C2B C3B C4B C11B 177.48(17)
C3B C4B C5B C6B 175.63(18)
C11B C4B C5B C6B -3.1(3)
C4B C5B C6B C9B 4.4(3)
C4B C5B C6B C7B 125.3(2)
C8B O1B C7B C6B 12.3(2)
C5B C6B C7B O1B -145.98(18)
C9B C6B C7B O1B -18.8(2)
C7B O1B C8B O2B 178.3(2)
C7B O1B C8B C9B -0.3(2)
O2B C8B C9B C6B 169.6(2)
O1B C8B C9B C6B -11.9(2)
O2B C8B C9B C10B -65.7(3)
O1B C8B C9B C10B 112.77(19)
C5B C6B C9B C8B 145.02(18)
C7B C6B C9B C8B 18.2(2)
C5B C6B C9B C10B 23.2(2)
C7B C6B C9B C10B -103.65(19)
C8B C9B C10B C17B -38.0(2)
C6B C9B C10B C17B 80.3(2)
C8B C9B C10B C11B -167.78(17)
C6B C9B C10B C11B -49.4(2)
C5B C4B C11B C12B -152.09(19)
C3B C4B C11B C12B 29.1(2)
C5B C4B C11B C10B -25.6(3)
C3B C4B C11B C10B 155.57(16)
C17B C10B C11B C4B -78.7(2)
C9B C10B C11B C4B 50.0(2)
C17B C10B C11B C12B 48.7(2)
C9B C10B C11B C12B 177.44(16)
C4B C11B C12B C13B -56.4(2)
C10B C11B C12B C13B 175.74(17)
C11B C12B C13B C14B 55.8(2)
C2B C3B C14B C15B 3.0(3)
C4B C3B C14B C15B -177.69(18)
C2B C3B C14B C13B -177.18(19)
C4B C3B C14B C13B 2.1(3)
C12B C13B C14B C15B 150.3(2)
C12B C13B C14B C3B -29.5(3)
C3B C14B C15B C16B -1.9(3)
C13B C14B C15B C16B 178.3(2)
C2B C1B C16B C15B 2.1(3)
C14B C15B C16B C1B -0.7(3)
C11B C10B C17B C18B -130.43(19)
C9B C10B C17B C18B 102.7(2)
C11B C10B C17B C22B 50.3(3)
C9B C10B C17B C22B -76.6(2)
C22B C17B C18B C19B 1.5(3)
C10B C17B C18B C19B -177.83(18)
C17B C18B C19B C20B -0.4(3)
C17B C18B C19B Br1B -179.90(15)
C18B C19B C20B C21B -0.5(3)
Br1B C19B C20B C21B 178.97(15)
C19B C20B C21B C22B 0.3(3)
C19B C20B C21B Br2B -178.96(15)
C20B C21B C22B C17B 0.8(3)
Br2B C21B C22B C17B -179.92(14)
C18B C17B C22B C21B -1.7(3)
C10B C17B C22B C21B 177.60(18)
